data_4068138
loop_
_publ_author_name
'Hayashi, Yumi'
'Wada, Shinji'
'Yamashita, Makoto'
'Nozaki, Kyoko'

_publ_section_title
;
 Syntheses and Thermolysis of Arylpalladium Hydroxide Complexes:
 Implications for C(sp2)--OH Bond-Forming Reductive Elimination To
 Generate Phenol Derivatives
;
_journal_issue 3
_journal_name_full Organometallics
_journal_page_first 1073
_journal_paper_doi 10.1021/om201142s
_journal_volume 31
_journal_year 2012
_chemical_formula_sum 'C60 H114 I2 O2 P4 Pd2'
_chemical_formula_weight 1458.00
_chemical_name_systematic
; 
 ? 
;
_space_group_IT_number 15
_symmetry_cell_setting monoclinic
_symmetry_space_group_name_Hall '-C 2yc'
_symmetry_space_group_name_H-M 'C 1 2/c 1'
_atom_sites_solution_hydrogens geom
_atom_sites_solution_primary direct
_atom_sites_solution_secondary difmap
_audit_creation_method SHELXL-97
_cell_angle_alpha 90
_cell_angle_beta 111.238(2)
_cell_angle_gamma 90
_cell_formula_units_Z 4
_cell_length_a 25.024(14)
_cell_length_b 15.573(6)
_cell_length_c 18.105(8)
_cell_measurement_reflns_used 6527
_cell_measurement_temperature 103.1500
_cell_measurement_theta_max 27.4835
_cell_measurement_theta_min 3.1339
_cell_volume 6576(5)
_computing_cell_refinement 'RIGAKU CrystalClear'
_computing_data_collection 'RIGAKU CrystalClear'
_computing_data_reduction 'RIGAKU CrystalClear'
_computing_molecular_graphics ORTEP-III
_computing_structure_refinement 'SHELXL-97 (Sheldrick, 1997)'
_computing_structure_solution SIR-97
_diffrn_ambient_temperature 103(2)
_diffrn_detector_area_resol_mean 7.31
_diffrn_measured_fraction_theta_full 0.982
_diffrn_measured_fraction_theta_max 0.982
_diffrn_measurement_device_type 'RIGAKU/MSC Meacury CCD'
_diffrn_measurement_method 'omega scans'
_diffrn_radiation_monochromator graphite
_diffrn_radiation_source 'fine-focus sealed tube'
_diffrn_radiation_type MoK\a
_diffrn_radiation_wavelength 0.71070
_diffrn_reflns_av_R_equivalents 0.0290
_diffrn_reflns_av_sigmaI/netI 0.0363
_diffrn_reflns_limit_h_max 30
_diffrn_reflns_limit_h_min -28
_diffrn_reflns_limit_k_max 19
_diffrn_reflns_limit_k_min -19
_diffrn_reflns_limit_l_max 22
_diffrn_reflns_limit_l_min -19
_diffrn_reflns_number 22850
_diffrn_reflns_theta_full 26.00
_diffrn_reflns_theta_max 26.00
_diffrn_reflns_theta_min 3.13
_exptl_absorpt_coefficient_mu 1.621
_exptl_absorpt_correction_T_max 0.7376
_exptl_absorpt_correction_T_min 0.4979
_exptl_absorpt_correction_type multi-scan
_exptl_absorpt_process_details 'Jacobson, R. (1998) Private communication'
_exptl_crystal_colour yellow
_exptl_crystal_density_diffrn 1.473
_exptl_crystal_density_method 'not measured'
_exptl_crystal_description Block
_exptl_crystal_F_000 2992
_exptl_crystal_size_max 0.50
_exptl_crystal_size_mid 0.30
_exptl_crystal_size_min 0.20
_refine_diff_density_max 0.428
_refine_diff_density_min -0.373
_refine_diff_density_rms 0.059
_refine_ls_extinction_method none
_refine_ls_goodness_of_fit_ref 1.106
_refine_ls_hydrogen_treatment constr
_refine_ls_matrix_type full
_refine_ls_number_parameters 631
_refine_ls_number_reflns 6361
_refine_ls_number_restraints 846
_refine_ls_restrained_S_all 1.074
_refine_ls_R_factor_all 0.0658
_refine_ls_R_factor_gt 0.0359
_refine_ls_shift/su_max 0.001
_refine_ls_shift/su_mean 0.000
_refine_ls_structure_factor_coef Fsqd
_refine_ls_weighting_details 'calc w=1/[\s^2^(Fo^2^)+(0.0279P)^2^+22.0431P] where P=(Fo^2^+2Fc^2^)/3'
_refine_ls_weighting_scheme calc
_refine_ls_wR_factor_gt 0.0760
_refine_ls_wR_factor_ref 0.0944
_reflns_number_gt 3593
_reflns_number_total 6361
_reflns_threshold_expression >2sigma(I)
_cod_data_source_file om201142s_si_002.cif
_cod_data_source_block 4-Me
_cod_depositor_comments
;
The following automatic conversions were performed:
'_atom_site_symetry_multiplicity' tag replaced with
'_atom_site_symmetry_multiplicity'.

Automatic conversion script
Id: cif_correct_tags 1440 2010-10-19 06:21:57Z saulius 

The following automatic conversions were performed:

'_symmetry_cell_setting' value 'Monoclinic' changed to 'monoclinic'
according to /home/saulius/struct/CIF-dictionaries/cif_core.dic
dictionary named 'cif_core.dic' version 2.4.1 from
2010-06-29.

'_exptl_absorpt_correction_type' value 'Multi-scan'
changed to 'multi-scan' according to
/home/saulius/struct/CIF-dictionaries/cif_core.dic dictionary named
'cif_core.dic' version 2.4.1 from 2010-06-29.

Automatic conversion script
Id: cif_fix_values 1715 2011-07-08 13:25:40Z adriana 
;
_cod_original_sg_symbol_H-M C2/c
_cod_database_code 4068138

loop_
_symmetry_equiv_pos_as_xyz
'x, y, z'
'-x, y, -z+1/2'
'x+1/2, y+1/2, z'
'-x+1/2, y+1/2, -z+1/2'
'-x, -y, -z'
'x, -y, z-1/2'
'-x+1/2, -y+1/2, -z'
'x+1/2, -y+1/2, z-1/2'

loop_
_atom_site_label
_atom_site_type_symbol
_atom_site_fract_x
_atom_site_fract_y
_atom_site_fract_z
_atom_site_U_iso_or_equiv
_atom_site_adp_type
_atom_site_occupancy
_atom_site_symmetry_multiplicity
_atom_site_calc_flag
_atom_site_refinement_flags
_atom_site_disorder_assembly
_atom_site_disorder_group
Pd1 Pd 0.22064(2) -0.05074(3) 0.39307(3) 0.01018(14) Uani 0.50 1 d P A 1
I1 I 0.27294(2) -0.12820(3) 0.30609(3) 0.01898(13) Uani 0.50 1 d P A 1
C1 C 0.1535(4) -0.1259(5) 0.3219(5) 0.0175(10) Uani 0.50 1 d PU A 1
C2 C 0.1423(3) -0.2120(5) 0.3355(5) 0.0184(10) Uani 0.50 1 d PU A 1
H1 H 0.1638 -0.2376 0.3850 0.022 Uiso 0.50 1 calc PR A 1
C3 C 0.1016(4) -0.2598(5) 0.2798(5) 0.0194(10) Uani 0.50 1 d PU A 1
H2 H 0.0962 -0.3182 0.2906 0.023 Uiso 0.50 1 calc PR A 1
C4 C 0.0657(4) -0.2219(6) 0.2032(6) 0.0195(9) Uani 0.50 1 d PU A 1
C5 C 0.0811(4) -0.1387(5) 0.1916(5) 0.0191(9) Uani 0.50 1 d PU A 1
H3 H 0.0621 -0.1129 0.1413 0.023 Uiso 0.50 1 calc PR A 1
C6 C 0.1225(3) -0.0911(5) 0.2488(5) 0.0180(10) Uani 0.50 1 d PU A 1
H4 H 0.1297 -0.0336 0.2375 0.022 Uiso 0.50 1 calc PR A 1
P1 P 0.16786(12) -0.01853(19) 0.47156(17) 0.0115(5) Uani 0.50 1 d PU A 1
C7 C 0.1947(4) 0.0721(5) 0.5370(5) 0.0189(13) Uani 0.50 1 d PU A 1
H5 H 0.1827 0.1255 0.5056 0.023 Uiso 0.50 1 calc PR A 1
H6 H 0.1763 0.0718 0.5771 0.023 Uiso 0.50 1 calc PR A 1
C8 C 0.2621(4) 0.0748(5) 0.5819(5) 0.0211(13) Uani 0.50 1 d PU A 1
H7 H 0.2715 0.1070 0.6322 0.025 Uiso 0.50 1 calc PR A 1
H8 H 0.2771 0.0156 0.5947 0.025 Uiso 0.50 1 calc PR A 1
C9 C 0.2900(4) 0.1175(5) 0.5305(5) 0.0214(15) Uani 0.50 1 d PU A 1
H9 H 0.3282 0.1387 0.5650 0.026 Uiso 0.50 1 calc PR A 1
H10 H 0.2667 0.1681 0.5049 0.026 Uiso 0.50 1 calc PR A 1
P2 P 0.29930(10) 0.04823(13) 0.45147(13) 0.0164(5) Uani 0.50 1 d P A 1
C10 C 0.0908(4) 0.0233(6) 0.4182(5) 0.0194(12) Uani 0.50 1 d PU A 1
C11 C 0.0676(4) 0.0653(6) 0.4798(5) 0.0257(15) Uani 0.50 1 d PU A 1
H11 H 0.0651 0.0215 0.5172 0.039 Uiso 0.50 1 calc PR A 1
H12 H 0.0295 0.0898 0.4518 0.039 Uiso 0.50 1 calc PR A 1
H13 H 0.0939 0.1109 0.5088 0.039 Uiso 0.50 1 calc PR A 1
C12 C 0.0473(4) -0.0415(6) 0.3701(5) 0.0246(15) Uani 0.50 1 d PU A 1
H14 H 0.0430 -0.0868 0.4051 0.037 Uiso 0.50 1 calc PR A 1
H15 H 0.0603 -0.0668 0.3300 0.037 Uiso 0.50 1 calc PR A 1
H16 H 0.0103 -0.0130 0.3439 0.037 Uiso 0.50 1 calc PR A 1
C13 C 0.0963(4) 0.0954(5) 0.3626(5) 0.0237(14) Uani 0.50 1 d PU A 1
H17 H 0.1252 0.1370 0.3933 0.036 Uiso 0.50 1 calc PR A 1
H18 H 0.0593 0.1243 0.3382 0.036 Uiso 0.50 1 calc PR A 1
H19 H 0.1081 0.0704 0.3211 0.036 Uiso 0.50 1 calc PR A 1
C14 C 0.1692(4) -0.1093(5) 0.5422(5) 0.0188(11) Uani 0.50 1 d PU A 1
C15 C 0.1707(4) -0.0832(6) 0.6229(5) 0.0251(14) Uani 0.50 1 d PU A 1
H20 H 0.2023 -0.0426 0.6466 0.038 Uiso 0.50 1 calc PR A 1
H21 H 0.1766 -0.1341 0.6567 0.038 Uiso 0.50 1 calc PR A 1
H22 H 0.1343 -0.0557 0.6179 0.038 Uiso 0.50 1 calc PR A 1
C16 C 0.1188(4) -0.1714(5) 0.5087(5) 0.0231(14) Uani 0.50 1 d PU A 1
H23 H 0.1168 -0.1917 0.4566 0.035 Uiso 0.50 1 calc PR A 1
H24 H 0.0831 -0.1419 0.5035 0.035 Uiso 0.50 1 calc PR A 1
H25 H 0.1243 -0.2205 0.5446 0.035 Uiso 0.50 1 calc PR A 1
C17 C 0.2244(4) -0.1603(5) 0.5545(5) 0.0218(14) Uani 0.50 1 d PU A 1
H26 H 0.2575 -0.1219 0.5748 0.033 Uiso 0.50 1 calc PR A 1
H27 H 0.2226 -0.1848 0.5039 0.033 Uiso 0.50 1 calc PR A 1
H28 H 0.2281 -0.2066 0.5927 0.033 Uiso 0.50 1 calc PR A 1
C18 C 0.3717(5) 0.0007(4) 0.5059(5) 0.0290(18) Uani 0.50 1 d PDU A 1
C19 C 0.3639(4) -0.0913(5) 0.5346(6) 0.0356(19) Uani 0.50 1 d PDU A 1
H29 H 0.3386 -0.1248 0.4897 0.053 Uiso 0.50 1 calc PR A 1
H30 H 0.3469 -0.0873 0.5754 0.053 Uiso 0.50 1 calc PR A 1
H31 H 0.4014 -0.1196 0.5566 0.053 Uiso 0.50 1 calc PR A 1
C20 C 0.4083(5) -0.0166(7) 0.4537(6) 0.033(2) Uani 0.50 1 d PDU A 1
H32 H 0.4155 0.0377 0.4316 0.049 Uiso 0.50 1 calc PR A 1
H33 H 0.3875 -0.0558 0.4105 0.049 Uiso 0.50 1 calc PR A 1
H34 H 0.4449 -0.0427 0.4863 0.049 Uiso 0.50 1 calc PR A 1
C21 C 0.4142(4) 0.0575(7) 0.5723(6) 0.042(2) Uani 0.50 1 d PDU A 1
H35 H 0.4188 0.1132 0.5499 0.063 Uiso 0.50 1 calc PR A 1
H36 H 0.4515 0.0287 0.5939 0.063 Uiso 0.50 1 calc PR A 1
H37 H 0.3991 0.0665 0.6146 0.063 Uiso 0.50 1 calc PR A 1
C22 C 0.2993(4) 0.1346(6) 0.3781(6) 0.0300(15) Uani 0.50 1 d PU A 1
C23 C 0.2375(4) 0.1694(6) 0.3432(6) 0.0346(17) Uani 0.50 1 d PU A 1
H38 H 0.2111 0.1221 0.3188 0.052 Uiso 0.50 1 calc PR A 1
H39 H 0.2349 0.2129 0.3029 0.052 Uiso 0.50 1 calc PR A 1
H40 H 0.2271 0.1951 0.3855 0.052 Uiso 0.50 1 calc PR A 1
C24 C 0.3175(4) 0.1030(6) 0.3100(5) 0.0317(17) Uani 0.50 1 d PU A 1
H41 H 0.2923 0.0559 0.2819 0.048 Uiso 0.50 1 calc PR A 1
H42 H 0.3572 0.0826 0.3317 0.048 Uiso 0.50 1 calc PR A 1
H43 H 0.3145 0.1504 0.2731 0.048 Uiso 0.50 1 calc PR A 1
C25 C 0.3424(4) 0.2095(6) 0.4169(6) 0.0345(18) Uani 0.50 1 d PU A 1
H44 H 0.3816 0.1867 0.4379 0.052 Uiso 0.50 1 calc PR A 1
H45 H 0.3330 0.2350 0.4601 0.052 Uiso 0.50 1 calc PR A 1
H46 H 0.3396 0.2534 0.3769 0.052 Uiso 0.50 1 calc PR A 1
C26 C 0.0252(4) -0.2736(6) 0.1430(6) 0.0219(12) Uani 0.50 1 d PU A 1
H47 H 0.0213 -0.3295 0.1654 0.033 Uiso 0.50 1 calc PR A 1
H48 H 0.0388 -0.2820 0.0991 0.033 Uiso 0.50 1 calc PR A 1
H49 H -0.0121 -0.2447 0.1235 0.033 Uiso 0.50 1 calc PR A 1
O1 O 0.0115(3) 0.3710(5) 0.1371(5) 0.051(2) Uani 0.50 1 d PU B 1
C27 C 0.0476(4) 0.3888(6) 0.2159(6) 0.0361(18) Uani 0.50 1 d PU B 1
H50 H 0.0242 0.4017 0.2484 0.043 Uiso 0.50 1 calc PR B 1
H51 H 0.0718 0.4395 0.2171 0.043 Uiso 0.50 1 calc PR B 1
C28 C 0.0853(4) 0.3114(7) 0.2496(6) 0.0351(16) Uani 0.50 1 d PU B 1
H52 H 0.0877 0.2980 0.3041 0.042 Uiso 0.50 1 calc PR B 1
H53 H 0.1245 0.3193 0.2490 0.042 Uiso 0.50 1 calc PR B 1
C29 C 0.0502(5) 0.2400(7) 0.1874(6) 0.0370(18) Uani 0.50 1 d PU B 1
H54 H 0.0758 0.1937 0.1825 0.044 Uiso 0.50 1 calc PR B 1
H55 H 0.0196 0.2145 0.2031 0.044 Uiso 0.50 1 calc PR B 1
C30 C 0.0267(6) 0.2872(8) 0.1157(7) 0.041(2) Uani 0.50 1 d PU B 1
H56 H -0.0077 0.2578 0.0788 0.049 Uiso 0.50 1 calc PR B 1
H57 H 0.0552 0.2930 0.0898 0.049 Uiso 0.50 1 calc PR B 1
Pd2 Pd 0.22040(3) 0.05068(4) 0.39300(3) 0.01331(14) Uani 0.50 1 d P C 2
I2 I 0.27313(3) 0.12806(3) 0.30599(3) 0.02198(14) Uani 0.50 1 d P C 2
C31 C 0.1553(3) 0.1253(5) 0.3233(5) 0.0165(12) Uani 0.50 1 d PU C 2
C32 C 0.1444(3) 0.2095(5) 0.3369(5) 0.0189(13) Uani 0.50 1 d PU C 2
H58 H 0.1661 0.2357 0.3860 0.023 Uiso 0.50 1 calc PR C 2
C33 C 0.1013(4) 0.2575(5) 0.2785(5) 0.0230(13) Uani 0.50 1 d PU C 2
H59 H 0.0920 0.3135 0.2910 0.028 Uiso 0.50 1 calc PR C 2
C34 C 0.0736(4) 0.2252(6) 0.2067(6) 0.0249(15) Uani 0.50 1 d PU C 2
C35 C 0.0807(4) 0.1416(6) 0.1896(5) 0.0232(13) Uani 0.50 1 d PU C 2
H60 H 0.0582 0.1176 0.1397 0.028 Uiso 0.50 1 calc PR C 2
C36 C 0.1223(4) 0.0912(5) 0.2477(5) 0.0187(13) Uani 0.50 1 d PU C 2
H61 H 0.1282 0.0333 0.2358 0.022 Uiso 0.50 1 calc PR C 2
P3 P 0.16695(14) 0.0185(2) 0.47068(18) 0.0176(6) Uani 0.50 1 d PU C 2
C37 C 0.2000(4) -0.0702(5) 0.5419(5) 0.0199(13) Uani 0.50 1 d PU C 2
H62 H 0.1836 -0.0676 0.5841 0.024 Uiso 0.50 1 calc PR C 2
H63 H 0.1873 -0.1250 0.5134 0.024 Uiso 0.50 1 calc PR C 2
C38 C 0.2635(4) -0.0743(5) 0.5815(5) 0.0215(14) Uani 0.50 1 d PU C 2
H64 H 0.2730 -0.1062 0.6319 0.026 Uiso 0.50 1 calc PR C 2
H65 H 0.2785 -0.0152 0.5945 0.026 Uiso 0.50 1 calc PR C 2
C39 C 0.2937(4) -0.1174(5) 0.5312(5) 0.0215(15) Uani 0.50 1 d PU C 2
H66 H 0.2723 -0.1700 0.5070 0.026 Uiso 0.50 1 calc PR C 2
H67 H 0.3326 -0.1352 0.5664 0.026 Uiso 0.50 1 calc PR C 2
P4 P 0.30016(8) -0.04912(13) 0.45241(12) 0.0135(4) Uani 0.50 1 d P C 2
C40 C 0.0924(4) -0.0246(7) 0.4202(6) 0.0240(12) Uani 0.50 1 d PU C 2
C41 C 0.0690(4) -0.0641(6) 0.4787(5) 0.0286(15) Uani 0.50 1 d PU C 2
H68 H 0.0965 -0.1060 0.5119 0.043 Uiso 0.50 1 calc PR C 2
H69 H 0.0326 -0.0930 0.4498 0.043 Uiso 0.50 1 calc PR C 2
H70 H 0.0627 -0.0189 0.5123 0.043 Uiso 0.50 1 calc PR C 2
C42 C 0.0476(4) 0.0426(6) 0.3712(5) 0.0268(15) Uani 0.50 1 d PU C 2
H71 H 0.0615 0.0707 0.3332 0.040 Uiso 0.50 1 calc PR C 2
H72 H 0.0418 0.0858 0.4070 0.040 Uiso 0.50 1 calc PR C 2
H73 H 0.0111 0.0138 0.3426 0.040 Uiso 0.50 1 calc PR C 2
C43 C 0.0958(4) -0.0936(6) 0.3609(5) 0.0280(15) Uani 0.50 1 d PU C 2
H74 H 0.1107 -0.0678 0.3229 0.042 Uiso 0.50 1 calc PR C 2
H75 H 0.0574 -0.1170 0.3325 0.042 Uiso 0.50 1 calc PR C 2
H76 H 0.1214 -0.1399 0.3896 0.042 Uiso 0.50 1 calc PR C 2
C44 C 0.1695(4) 0.1113(6) 0.5413(5) 0.0240(12) Uani 0.50 1 d PU C 2
C45 C 0.1718(4) 0.0773(6) 0.6242(5) 0.0295(15) Uani 0.50 1 d PU C 2
H77 H 0.2048 0.0389 0.6465 0.044 Uiso 0.50 1 calc PR C 2
H78 H 0.1365 0.0458 0.6176 0.044 Uiso 0.50 1 calc PR C 2
H79 H 0.1756 0.1259 0.6601 0.044 Uiso 0.50 1 calc PR C 2
C46 C 0.1171(4) 0.1710(6) 0.5084(5) 0.0273(15) Uani 0.50 1 d PU C 2
H80 H 0.1140 0.1920 0.4560 0.041 Uiso 0.50 1 calc PR C 2
H81 H 0.1216 0.2197 0.5444 0.041 Uiso 0.50 1 calc PR C 2
H82 H 0.0823 0.1391 0.5040 0.041 Uiso 0.50 1 calc PR C 2
C47 C 0.2255(4) 0.1609(5) 0.5540(5) 0.0258(15) Uani 0.50 1 d PU C 2
H83 H 0.2583 0.1224 0.5767 0.039 Uiso 0.50 1 calc PR C 2
H84 H 0.2287 0.2090 0.5903 0.039 Uiso 0.50 1 calc PR C 2
H85 H 0.2250 0.1831 0.5031 0.039 Uiso 0.50 1 calc PR C 2
C48 C 0.3749(4) -0.0001(4) 0.5023(5) 0.0192(16) Uani 0.50 1 d PDU C 2
C49 C 0.3633(4) 0.0867(5) 0.5369(5) 0.0268(16) Uani 0.50 1 d PDU C 2
H86 H 0.3393 0.1234 0.4936 0.040 Uiso 0.50 1 calc PR C 2
H87 H 0.3999 0.1157 0.5650 0.040 Uiso 0.50 1 calc PR C 2
H88 H 0.3436 0.0756 0.5738 0.040 Uiso 0.50 1 calc PR C 2
C50 C 0.4053(5) 0.0144(6) 0.4418(6) 0.0269(18) Uani 0.50 1 d PDU C 2
H89 H 0.4118 -0.0411 0.4211 0.040 Uiso 0.50 1 calc PR C 2
H90 H 0.4421 0.0432 0.4683 0.040 Uiso 0.50 1 calc PR C 2
H91 H 0.3810 0.0502 0.3980 0.040 Uiso 0.50 1 calc PR C 2
C51 C 0.4129(4) -0.0482(6) 0.5788(5) 0.0336(18) Uani 0.50 1 d PDU C 2
H92 H 0.4231 -0.1050 0.5645 0.050 Uiso 0.50 1 calc PR C 2
H93 H 0.3915 -0.0550 0.6144 0.050 Uiso 0.50 1 calc PR C 2
H94 H 0.4479 -0.0151 0.6055 0.050 Uiso 0.50 1 calc PR C 2
C52 C 0.3007(4) -0.1347(5) 0.3780(5) 0.0237(13) Uani 0.50 1 d PU C 2
C53 C 0.2394(4) -0.1698(6) 0.3452(6) 0.0321(16) Uani 0.50 1 d PU C 2
H95 H 0.2128 -0.1231 0.3197 0.048 Uiso 0.50 1 calc PR C 2
H96 H 0.2295 -0.1937 0.3886 0.048 Uiso 0.50 1 calc PR C 2
H97 H 0.2366 -0.2148 0.3062 0.048 Uiso 0.50 1 calc PR C 2
C54 C 0.3103(4) -0.1008(5) 0.3048(5) 0.0252(15) Uani 0.50 1 d PU C 2
H98 H 0.2840 -0.0530 0.2821 0.038 Uiso 0.50 1 calc PR C 2
H99 H 0.3031 -0.1468 0.2654 0.038 Uiso 0.50 1 calc PR C 2
H100 H 0.3500 -0.0808 0.3197 0.038 Uiso 0.50 1 calc PR C 2
C55 C 0.3404(4) -0.2085(6) 0.4161(6) 0.0310(17) Uani 0.50 1 d PU C 2
H101 H 0.3328 -0.2284 0.4627 0.046 Uiso 0.50 1 calc PR C 2
H102 H 0.3803 -0.1892 0.4323 0.046 Uiso 0.50 1 calc PR C 2
H103 H 0.3338 -0.2557 0.3780 0.046 Uiso 0.50 1 calc PR C 2
C56 C 0.0221(5) 0.2777(8) 0.1439(7) 0.035(2) Uani 0.50 1 d PU C 2
H104 H 0.0072 0.2456 0.0941 0.052 Uiso 0.50 1 calc PR C 2
H105 H 0.0361 0.3338 0.1344 0.052 Uiso 0.50 1 calc PR C 2
H106 H -0.0086 0.2858 0.1649 0.052 Uiso 0.50 1 calc PR C 2
O2 O 0.0137(3) -0.3730(5) 0.1388(5) 0.052(2) Uani 0.50 1 d PU D 2
C57 C 0.0518(6) -0.3912(8) 0.2155(8) 0.060(2) Uani 0.50 1 d PU D 2
H107 H 0.0779 -0.4384 0.2140 0.072 Uiso 0.50 1 calc PR D 2
H108 H 0.0304 -0.4094 0.2493 0.072 Uiso 0.50 1 calc PR D 2
C58 C 0.0856(6) -0.3112(9) 0.2484(8) 0.059(2) Uani 0.50 1 d PU D 2
H109 H 0.0791 -0.2928 0.2969 0.071 Uiso 0.50 1 calc PR D 2
H110 H 0.1270 -0.3223 0.2623 0.071 Uiso 0.50 1 calc PR D 2
C59 C 0.0675(7) -0.2483(9) 0.1915(9) 0.065(3) Uani 0.50 1 d PU D 2
H111 H 0.1004 -0.2242 0.1801 0.078 Uiso 0.50 1 calc PR D 2
H112 H 0.0482 -0.2013 0.2088 0.078 Uiso 0.50 1 calc PR D 2
C60 C 0.0253(7) -0.2938(10) 0.1176(9) 0.063(3) Uani 0.50 1 d PU D 2
H113 H -0.0106 -0.2601 0.0956 0.075 Uiso 0.50 1 calc PR D 2
H114 H 0.0424 -0.2987 0.0763 0.075 Uiso 0.50 1 calc PR D 2

loop_
_atom_site_aniso_label
_atom_site_aniso_U_11
_atom_site_aniso_U_22
_atom_site_aniso_U_33
_atom_site_aniso_U_23
_atom_site_aniso_U_13
_atom_site_aniso_U_12
Pd1 0.0142(3) 0.0072(2) 0.0099(3) 0.0021(2) 0.0054(3) 0.0014(2)
I1 0.0234(3) 0.0178(2) 0.0220(3) -0.0054(2) 0.0157(3) -0.0031(2)
C1 0.0177(14) 0.0180(13) 0.0176(13) -0.0009(11) 0.0074(11) 0.0010(11)
C2 0.0185(14) 0.0182(13) 0.0190(13) -0.0007(11) 0.0074(11) 0.0008(12)
C3 0.0189(14) 0.0193(13) 0.0206(13) -0.0013(11) 0.0080(11) 0.0004(11)
C4 0.0189(13) 0.0204(13) 0.0200(13) -0.0034(11) 0.0079(10) 0.0022(10)
C5 0.0180(14) 0.0208(13) 0.0186(13) -0.0015(11) 0.0068(11) 0.0020(11)
C6 0.0180(14) 0.0188(13) 0.0176(14) -0.0010(11) 0.0071(11) 0.0014(11)
P1 0.0120(10) 0.0134(9) 0.0124(10) -0.0017(10) 0.0085(8) 0.0018(10)
C7 0.020(2) 0.019(2) 0.019(2) -0.003(2) 0.009(2) -0.001(2)
C8 0.023(2) 0.021(2) 0.018(3) -0.004(2) 0.007(2) -0.002(2)
C9 0.020(3) 0.022(3) 0.023(3) -0.006(2) 0.009(2) -0.001(2)
P2 0.0235(12) 0.0123(8) 0.0184(11) -0.0023(8) 0.0136(10) -0.0011(9)
C10 0.016(2) 0.024(2) 0.021(2) 0.0012(18) 0.0104(17) 0.0065(18)
C11 0.021(3) 0.033(3) 0.028(3) -0.002(2) 0.015(2) 0.008(2)
C12 0.018(3) 0.031(3) 0.024(3) 0.001(2) 0.006(2) 0.004(2)
C13 0.023(3) 0.026(3) 0.023(3) 0.006(2) 0.009(2) 0.009(2)
C14 0.020(2) 0.022(2) 0.018(2) 0.0035(18) 0.0104(18) -0.0004(19)
C15 0.028(3) 0.030(3) 0.019(2) 0.003(2) 0.011(2) -0.002(2)
C16 0.023(3) 0.024(3) 0.024(3) 0.002(2) 0.012(2) -0.004(2)
C17 0.023(3) 0.024(3) 0.021(3) 0.009(2) 0.011(2) 0.002(2)
C18 0.025(3) 0.032(3) 0.029(3) -0.001(2) 0.009(2) 0.002(2)
C19 0.033(3) 0.036(3) 0.035(3) 0.003(3) 0.009(3) 0.006(3)
C20 0.028(3) 0.037(4) 0.033(3) -0.001(3) 0.010(3) 0.001(3)
C21 0.035(3) 0.043(3) 0.040(3) -0.009(3) 0.003(3) 0.002(3)
C22 0.036(3) 0.024(2) 0.033(3) 0.001(2) 0.016(2) -0.003(2)
C23 0.038(3) 0.030(3) 0.037(3) 0.012(3) 0.015(3) 0.001(3)
C24 0.040(3) 0.027(3) 0.031(3) 0.002(2) 0.017(3) -0.003(3)
C25 0.040(3) 0.027(3) 0.041(3) -0.003(2) 0.020(3) -0.009(3)
C26 0.0207(17) 0.0230(16) 0.0217(16) -0.0035(14) 0.0072(12) 0.0004(13)
O1 0.041(3) 0.058(4) 0.050(4) 0.000(3) 0.011(3) 0.010(3)
C27 0.038(3) 0.039(3) 0.034(3) 0.004(3) 0.017(3) -0.005(3)
C28 0.031(3) 0.043(3) 0.034(3) 0.002(2) 0.015(2) -0.004(2)
C29 0.036(3) 0.041(3) 0.035(3) 0.001(2) 0.015(3) -0.004(3)
C30 0.038(3) 0.047(4) 0.036(3) 0.001(3) 0.011(3) -0.003(3)
Pd2 0.0120(3) 0.0149(3) 0.0133(3) 0.0035(2) 0.0050(3) 0.0015(2)
I2 0.0244(3) 0.0233(3) 0.0231(3) 0.0071(2) 0.0143(3) 0.0027(2)
C31 0.015(2) 0.019(2) 0.018(2) 0.001(2) 0.0095(19) 0.0016(19)
C32 0.018(2) 0.019(2) 0.022(2) 0.0019(19) 0.0098(19) 0.001(2)
C33 0.021(2) 0.022(2) 0.030(2) 0.005(2) 0.014(2) 0.002(2)
C34 0.019(3) 0.030(2) 0.027(3) 0.008(2) 0.009(2) 0.004(2)
C35 0.019(2) 0.033(2) 0.018(2) 0.002(2) 0.0075(19) -0.001(2)
C36 0.018(2) 0.022(2) 0.017(2) -0.0015(19) 0.008(2) 0.000(2)
P3 0.0189(11) 0.0160(10) 0.0180(11) -0.0016(11) 0.0067(9) -0.0018(11)
C37 0.022(2) 0.019(2) 0.020(2) 0.004(2) 0.010(2) -0.004(2)
C38 0.022(2) 0.022(2) 0.020(3) 0.005(2) 0.007(2) 0.000(2)
C39 0.022(3) 0.020(3) 0.021(3) 0.006(2) 0.007(2) 0.003(2)
P4 0.0081(10) 0.0127(8) 0.0164(11) 0.0027(7) 0.0004(9) 0.0024(8)
C40 0.021(2) 0.027(2) 0.026(2) -0.0019(19) 0.0104(18) -0.0061(19)
C41 0.023(3) 0.034(3) 0.031(3) 0.001(2) 0.012(2) -0.006(2)
C42 0.020(3) 0.034(3) 0.028(3) 0.000(2) 0.010(2) -0.002(2)
C43 0.029(3) 0.026(3) 0.027(3) -0.008(2) 0.007(2) -0.006(2)
C44 0.028(2) 0.021(2) 0.023(2) -0.0044(18) 0.0108(19) -0.0010(19)
C45 0.035(3) 0.031(3) 0.024(3) -0.002(2) 0.013(2) -0.001(3)
C46 0.031(3) 0.025(3) 0.028(3) -0.003(2) 0.013(2) 0.002(2)
C47 0.030(3) 0.018(3) 0.028(3) -0.005(2) 0.008(2) -0.004(2)
C48 0.011(2) 0.020(2) 0.025(3) 0.002(2) 0.005(2) -0.001(2)
C49 0.020(3) 0.026(3) 0.030(3) -0.006(2) 0.004(2) -0.004(2)
C50 0.019(3) 0.029(3) 0.033(3) 0.002(3) 0.009(2) 0.002(3)
C51 0.024(3) 0.032(3) 0.036(3) 0.008(3) 0.000(3) 0.000(2)
C52 0.028(2) 0.020(2) 0.027(2) -0.002(2) 0.014(2) 0.003(2)
C53 0.034(3) 0.031(3) 0.033(3) -0.010(3) 0.014(2) -0.003(2)
C54 0.030(3) 0.023(3) 0.027(3) 0.000(2) 0.016(2) 0.003(2)
C55 0.036(3) 0.024(3) 0.037(3) 0.001(2) 0.019(3) 0.006(2)
C56 0.033(4) 0.044(4) 0.030(4) 0.017(3) 0.014(3) 0.006(3)
O2 0.048(4) 0.054(4) 0.050(4) -0.001(3) 0.012(3) -0.007(3)
C57 0.063(4) 0.063(4) 0.057(4) 0.001(3) 0.023(3) 0.000(3)
C58 0.057(3) 0.065(3) 0.058(3) -0.002(3) 0.023(3) -0.001(3)
C59 0.065(4) 0.064(3) 0.064(4) 0.001(3) 0.020(3) -0.006(3)
C60 0.062(4) 0.063(4) 0.063(4) -0.001(3) 0.021(3) -0.002(3)

loop_
_atom_type_symbol
_atom_type_description
_atom_type_scat_dispersion_real
_atom_type_scat_dispersion_imag
_atom_type_scat_source
C C 0.0033 0.0016 'International Tables Vol C Tables 4.2.6.8 and 6.1.1.4'
H H 0.0000 0.0000 'International Tables Vol C Tables 4.2.6.8 and 6.1.1.4'
I I -0.4742 1.8119 'International Tables Vol C Tables 4.2.6.8 and 6.1.1.4'
O O 0.0106 0.0060 'International Tables Vol C Tables 4.2.6.8 and 6.1.1.4'
P P 0.1023 0.0942 'International Tables Vol C Tables 4.2.6.8 and 6.1.1.4'
Pd Pd -0.9988 1.0072 'International Tables Vol C Tables 4.2.6.8 and 6.1.1.4'

loop_
_geom_angle_atom_site_label_1
_geom_angle_atom_site_label_2
_geom_angle_atom_site_label_3
_geom_angle
C1 Pd1 P1 89.4(2)
C1 Pd1 P2 168.6(2)
P1 Pd1 P2 98.52(9)
C1 Pd1 I1 80.7(2)
P1 Pd1 I1 165.51(8)
P2 Pd1 I1 92.89(6)
C6 C1 C2 117.6(7)
C6 C1 Pd1 115.0(6)
C2 C1 Pd1 126.6(6)
C3 C2 C1 122.1(8)
C3 C2 H1 119.0
C1 C2 H1 119.0
C2 C3 C4 120.9(8)
C2 C3 H2 119.6
C4 C3 H2 119.6
C5 C4 C26 124.5(9)
C5 C4 C3 114.1(8)
C26 C4 C3 120.7(8)
C6 C5 C4 124.0(8)
C6 C5 H3 118.0
C4 C5 H3 118.0
C1 C6 C5 121.0(8)
C1 C6 H4 119.5
C5 C6 H4 119.5
C7 P1 C14 103.2(4)
C7 P1 C10 97.5(4)
C14 P1 C10 111.0(4)
C7 P1 Pd1 114.3(3)
C14 P1 Pd1 112.2(3)
C10 P1 Pd1 117.0(3)
C8 C7 P1 115.4(6)
C8 C7 H5 108.4
P1 C7 H5 108.4
C8 C7 H6 108.4
P1 C7 H6 108.4
H5 C7 H6 107.5
C9 C8 C7 109.9(7)
C9 C8 H7 109.7
C7 C8 H7 109.7
C9 C8 H8 109.7
C7 C8 H8 109.7
H7 C8 H8 108.2
C8 C9 P2 115.6(6)
C8 C9 H9 108.4
P2 C9 H9 108.4
C8 C9 H10 108.4
P2 C9 H10 108.4
H9 C9 H10 107.5
C9 P2 C18 100.9(4)
C9 P2 C22 99.1(4)
C18 P2 C22 113.9(4)
C9 P2 Pd1 113.2(3)
C18 P2 Pd1 117.2(2)
C22 P2 Pd1 110.7(3)
C12 C10 C13 109.0(7)
C12 C10 C11 108.4(7)
C13 C10 C11 107.6(7)
C12 C10 P1 116.4(7)
C13 C10 P1 105.1(6)
C11 C10 P1 110.0(6)
C10 C11 H11 109.5
C10 C11 H12 109.5
H11 C11 H12 109.5
C10 C11 H13 109.5
H11 C11 H13 109.5
H12 C11 H13 109.5
C10 C12 H14 109.5
C10 C12 H15 109.5
H14 C12 H15 109.5
C10 C12 H16 109.5
H14 C12 H16 109.5
H15 C12 H16 109.5
C10 C13 H17 109.5
C10 C13 H18 109.5
H17 C13 H18 109.5
C10 C13 H19 109.5
H17 C13 H19 109.5
H18 C13 H19 109.5
C15 C14 C16 106.5(7)
C15 C14 C17 107.1(7)
C16 C14 C17 107.4(7)
C15 C14 P1 116.2(6)
C16 C14 P1 113.2(6)
C17 C14 P1 106.1(5)
C14 C15 H20 109.5
C14 C15 H21 109.5
H20 C15 H21 109.5
C14 C15 H22 109.5
H20 C15 H22 109.5
H21 C15 H22 109.5
C14 C16 H23 109.5
C14 C16 H24 109.5
H23 C16 H24 109.5
C14 C16 H25 109.5
H23 C16 H25 109.5
H24 C16 H25 109.5
C14 C17 H26 109.5
C14 C17 H27 109.5
H26 C17 H27 109.5
C14 C17 H28 109.5
H26 C17 H28 109.5
H27 C17 H28 109.5
C21 C18 C20 100.3(8)
C21 C18 C19 113.4(8)
C20 C18 C19 102.3(7)
C21 C18 P2 116.2(6)
C20 C18 P2 114.7(7)
C19 C18 P2 109.0(7)
C18 C19 H29 109.5
C18 C19 H30 109.5
H29 C19 H30 109.5
C18 C19 H31 109.5
H29 C19 H31 109.5
H30 C19 H31 109.5
C18 C20 H32 109.5
C18 C20 H33 109.5
H32 C20 H33 109.5
C18 C20 H34 109.5
H32 C20 H34 109.5
H33 C20 H34 109.5
C18 C21 H35 109.5
C18 C21 H36 109.5
H35 C21 H36 109.5
C18 C21 H37 109.5
H35 C21 H37 109.5
H36 C21 H37 109.5
C23 C22 C24 109.1(8)
C23 C22 C25 110.4(8)
C24 C22 C25 103.9(7)
C23 C22 P2 106.4(6)
C24 C22 P2 114.2(6)
C25 C22 P2 112.9(7)
C22 C23 H38 109.5
C22 C23 H39 109.5
H38 C23 H39 109.5
C22 C23 H40 109.5
H38 C23 H40 109.5
H39 C23 H40 109.5
C22 C24 H41 109.5
C22 C24 H42 109.5
H41 C24 H42 109.5
C22 C24 H43 109.5
H41 C24 H43 109.5
H42 C24 H43 109.5
C22 C25 H44 109.5
C22 C25 H45 109.5
H44 C25 H45 109.5
C22 C25 H46 109.5
H44 C25 H46 109.5
H45 C25 H46 109.5
C4 C26 H47 109.5
C4 C26 H48 109.5
H47 C26 H48 109.5
C4 C26 H49 109.5
H47 C26 H49 109.5
H48 C26 H49 109.5
C27 O1 C30 108.2(8)
O1 C27 C28 109.2(8)
O1 C27 H50 109.8
C28 C27 H50 109.8
O1 C27 H51 109.8
C28 C27 H51 109.8
H50 C27 H51 108.3
C27 C28 C29 99.6(8)
C27 C28 H52 111.9
C29 C28 H52 111.9
C27 C28 H53 111.9
C29 C28 H53 111.9
H52 C28 H53 109.6
C30 C29 C28 102.8(9)
C30 C29 H54 111.2
C28 C29 H54 111.2
C30 C29 H55 111.2
C28 C29 H55 111.2
H54 C29 H55 109.1
C29 C30 O1 106.5(10)
C29 C30 H56 110.4
O1 C30 H56 110.4
C29 C30 H57 110.4
O1 C30 H57 110.4
H56 C30 H57 108.6
C31 Pd2 P3 89.5(2)
C31 Pd2 P4 168.7(2)
P3 Pd2 P4 98.85(10)
C31 Pd2 I2 80.3(2)
P3 Pd2 I2 165.55(8)
P4 Pd2 I2 92.70(6)
C32 C31 C36 116.4(7)
C32 C31 Pd2 126.9(6)
C36 C31 Pd2 116.1(6)
C31 C32 C33 120.9(8)
C31 C32 H58 119.5
C33 C32 H58 119.5
C34 C33 C32 121.0(8)
C34 C33 H59 119.5
C32 C33 H59 119.5
C33 C34 C35 121.2(9)
C33 C34 C56 120.1(9)
C35 C34 C56 117.7(9)
C34 C35 C36 118.7(8)
C34 C35 H60 120.6
C36 C35 H60 120.6
C35 C36 C31 121.4(8)
C35 C36 H61 119.3
C31 C36 H61 119.3
C37 P3 C40 100.7(4)
C37 P3 C44 101.4(4)
C40 P3 C44 112.5(5)
C37 P3 Pd2 111.7(3)
C40 P3 Pd2 118.1(3)
C44 P3 Pd2 110.8(3)
C38 C37 P3 119.5(6)
C38 C37 H62 107.4
P3 C37 H62 107.4
C38 C37 H63 107.4
P3 C37 H63 107.4
H62 C37 H63 107.0
C37 C38 C39 113.8(7)
C37 C38 H64 108.8
C39 C38 H64 108.8
C37 C38 H65 108.8
C39 C38 H65 108.8
H64 C38 H65 107.7
C38 C39 P4 114.1(6)
C38 C39 H66 108.7
P4 C39 H66 108.7
C38 C39 H67 108.7
P4 C39 H67 108.7
H66 C39 H67 107.6
C39 P4 C52 99.8(4)
C39 P4 C48 102.1(4)
C52 P4 C48 110.9(4)
C39 P4 Pd2 115.0(3)
C52 P4 Pd2 110.4(3)
C48 P4 Pd2 117.0(2)
C41 C40 C43 109.7(8)
C41 C40 C42 106.8(8)
C43 C40 C42 106.4(8)
C41 C40 P3 111.9(7)
C43 C40 P3 107.0(7)
C42 C40 P3 114.9(7)
C40 C41 H68 109.5
C40 C41 H69 109.5
H68 C41 H69 109.5
C40 C41 H70 109.5
H68 C41 H70 109.5
H69 C41 H70 109.5
C40 C42 H71 109.5
C40 C42 H72 109.5
H71 C42 H72 109.5
C40 C42 H73 109.5
H71 C42 H73 109.5
H72 C42 H73 109.5
C40 C43 H74 109.5
C40 C43 H75 109.5
H74 C43 H75 109.5
C40 C43 H76 109.5
H74 C43 H76 109.5
H75 C43 H76 109.5
C46 C44 C47 110.8(7)
C46 C44 C45 107.6(7)
C47 C44 C45 108.0(8)
C46 C44 P3 112.3(6)
C47 C44 P3 106.7(6)
C45 C44 P3 111.3(6)
C44 C45 H77 109.5
C44 C45 H78 109.5
H77 C45 H78 109.5
C44 C45 H79 109.5
H77 C45 H79 109.5
H78 C45 H79 109.5
C44 C46 H80 109.5
C44 C46 H81 109.5
H80 C46 H81 109.5
C44 C46 H82 109.5
H80 C46 H82 109.5
H81 C46 H82 109.5
C44 C47 H83 109.5
C44 C47 H84 109.5
H83 C47 H84 109.5
C44 C47 H85 109.5
H83 C47 H85 109.5
H84 C47 H85 109.5
C51 C48 C50 113.4(7)
C51 C48 C49 101.7(7)
C50 C48 C49 111.4(7)
C51 C48 P4 113.8(6)
C50 C48 P4 111.6(6)
C49 C48 P4 104.1(6)
C48 C49 H86 109.5
C48 C49 H87 109.5
H86 C49 H87 109.5
C48 C49 H88 109.5
H86 C49 H88 109.5
H87 C49 H88 109.5
C48 C50 H89 109.5
C48 C50 H90 109.5
H89 C50 H90 109.5
C48 C50 H91 109.5
H89 C50 H91 109.5
H90 C50 H91 109.5
C48 C51 H92 109.5
C48 C51 H93 109.5
H92 C51 H93 109.5
C48 C51 H94 109.5
H92 C51 H94 109.5
H93 C51 H94 109.5
C55 C52 C54 112.1(7)
C55 C52 C53 107.9(8)
C54 C52 C53 103.7(8)
C55 C52 P4 112.5(6)
C54 C52 P4 114.7(6)
C53 C52 P4 105.1(6)
C52 C53 H95 109.5
C52 C53 H96 109.5
H95 C53 H96 109.5
C52 C53 H97 109.5
H95 C53 H97 109.5
H96 C53 H97 109.5
C52 C54 H98 109.5
C52 C54 H99 109.5
H98 C54 H99 109.5
C52 C54 H100 109.5
H98 C54 H100 109.5
H99 C54 H100 109.5
C52 C55 H101 109.5
C52 C55 H102 109.5
H101 C55 H102 109.5
C52 C55 H103 109.5
H101 C55 H103 109.5
H102 C55 H103 109.5
C34 C56 H104 109.5
C34 C56 H105 109.5
H104 C56 H105 109.5
C34 C56 H106 109.5
H104 C56 H106 109.5
H105 C56 H106 109.5
C60 O2 C57 109.1(10)
O2 C57 C58 108.0(11)
O2 C57 H107 110.1
C58 C57 H107 110.1
O2 C57 H108 110.1
C58 C57 H108 110.1
H107 C57 H108 108.4
C59 C58 C57 108.0(13)
C59 C58 H109 110.1
C57 C58 H109 110.1
C59 C58 H110 110.1
C57 C58 H110 110.1
H109 C58 H110 108.4
C58 C59 C60 104.9(13)
C58 C59 H111 110.8
C60 C59 H111 110.8
C58 C59 H112 110.8
C60 C59 H112 110.8
H111 C59 H112 108.8
O2 C60 C59 108.8(12)
O2 C60 H113 109.9
C59 C60 H113 109.9
O2 C60 H114 109.9
C59 C60 H114 109.9
H113 C60 H114 108.3

loop_
_geom_bond_atom_site_label_1
_geom_bond_atom_site_label_2
_geom_bond_distance
Pd1 C1 2.071(8)
Pd1 P1 2.319(3)
Pd1 P2 2.421(2)
Pd1 I1 2.6723(11)
C1 C6 1.380(11)
C1 C2 1.409(10)
C2 C3 1.366(11)
C2 H1 0.9500
C3 C4 1.476(13)
C3 H2 0.9500
C4 C5 1.389(12)
C4 C26 1.437(13)
C5 C6 1.384(11)
C5 H3 0.9500
C6 H4 0.9500
P1 C7 1.808(8)
P1 C14 1.899(8)
P1 C10 1.931(9)
C7 C8 1.587(11)
C7 H5 0.9900
C7 H6 0.9900
C8 C9 1.505(11)
C8 H7 0.9900
C8 H8 0.9900
C9 P2 1.872(8)
C9 H9 0.9900
C9 H10 0.9900
P2 C18 1.873(11)
P2 C22 1.891(9)
C10 C12 1.507(13)
C10 C13 1.547(12)
C10 C11 1.573(11)
C11 H11 0.9800
C11 H12 0.9800
C11 H13 0.9800
C12 H14 0.9800
C12 H15 0.9800
C12 H16 0.9800
C13 H17 0.9800
C13 H18 0.9800
C13 H19 0.9800
C14 C15 1.503(11)
C14 C16 1.529(11)
C14 C17 1.538(11)
C15 H20 0.9800
C15 H21 0.9800
C15 H22 0.9800
C16 H23 0.9800
C16 H24 0.9800
C16 H25 0.9800
C17 H26 0.9800
C17 H27 0.9800
C17 H28 0.9800
C18 C21 1.5595(11)
C18 C20 1.5596(11)
C18 C19 1.5596(12)
C19 H29 0.9800
C19 H30 0.9800
C19 H31 0.9800
C20 H32 0.9800
C20 H33 0.9800
C20 H34 0.9800
C21 H35 0.9800
C21 H36 0.9800
C21 H37 0.9800
C22 C23 1.542(13)
C22 C24 1.542(12)
C22 C25 1.571(13)
C23 H38 0.9800
C23 H39 0.9800
C23 H40 0.9800
C24 H41 0.9800
C24 H42 0.9800
C24 H43 0.9800
C25 H44 0.9800
C25 H45 0.9800
C25 H46 0.9800
C26 H47 0.9800
C26 H48 0.9800
C26 H49 0.9800
O1 C27 1.413(12)
O1 C30 1.450(15)
C27 C28 1.515(14)
C27 H50 0.9900
C27 H51 0.9900
C28 C29 1.600(14)
C28 H52 0.9900
C28 H53 0.9900
C29 C30 1.422(15)
C29 H54 0.9900
C29 H55 0.9900
C30 H56 0.9900
C30 H57 0.9900
Pd2 C31 2.028(8)
Pd2 P3 2.320(3)
Pd2 P4 2.450(2)
Pd2 I2 2.6797(11)
C31 C32 1.379(10)
C31 C36 1.421(11)
C32 C33 1.419(12)
C32 H58 0.9500
C33 C34 1.331(13)
C33 H59 0.9500
C34 C35 1.365(13)
C34 C56 1.600(14)
C35 C36 1.418(12)
C35 H60 0.9500
C36 H61 0.9500
P3 C37 1.866(8)
P3 C40 1.879(10)
P3 C44 1.914(9)
C37 C38 1.488(11)
C37 H62 0.9900
C37 H63 0.9900
C38 C39 1.534(11)
C38 H64 0.9900
C38 H65 0.9900
C39 P4 1.833(8)
C39 H66 0.9900
C39 H67 0.9900
P4 C52 1.899(9)
P4 C48 1.916(10)
C40 C41 1.515(12)
C40 C43 1.542(13)
C40 C42 1.557(14)
C41 H68 0.9800
C41 H69 0.9800
C41 H70 0.9800
C42 H71 0.9800
C42 H72 0.9800
C42 H73 0.9800
C43 H74 0.9800
C43 H75 0.9800
C43 H76 0.9800
C44 C46 1.541(12)
C44 C47 1.542(12)
C44 C45 1.574(12)
C45 H77 0.9800
C45 H78 0.9800
C45 H79 0.9800
C46 H80 0.9800
C46 H81 0.9800
C46 H82 0.9800
C47 H83 0.9800
C47 H84 0.9800
C47 H85 0.9800
C48 C51 1.5594(11)
C48 C50 1.5596(11)
C48 C49 1.5598(11)
C49 H86 0.9800
C49 H87 0.9800
C49 H88 0.9800
C50 H89 0.9800
C50 H90 0.9800
C50 H91 0.9800
C51 H92 0.9800
C51 H93 0.9800
C51 H94 0.9800
C52 C55 1.511(12)
C52 C54 1.525(11)
C52 C53 1.532(12)
C53 H95 0.9800
C53 H96 0.9800
C53 H97 0.9800
C54 H98 0.9800
C54 H99 0.9800
C54 H100 0.9800
C55 H101 0.9800
C55 H102 0.9800
C55 H103 0.9800
C56 H104 0.9800
C56 H105 0.9800
C56 H106 0.9800
O2 C60 1.353(16)
O2 C57 1.399(15)
C57 C58 1.502(17)
C57 H107 0.9900
C57 H108 0.9900
C58 C59 1.375(19)
C58 H109 0.9900
C58 H110 0.9900
C59 C60 1.544(19)
C59 H111 0.9900
C59 H112 0.9900
C60 H113 0.9900
C60 H114 0.9900

loop_
_geom_torsion_atom_site_label_1
_geom_torsion_atom_site_label_2
_geom_torsion_atom_site_label_3
_geom_torsion_atom_site_label_4
_geom_torsion
P1 Pd1 C1 C6 106.7(6)
P2 Pd1 C1 C6 -27.5(16)
I1 Pd1 C1 C6 -83.9(6)
P1 Pd1 C1 C2 -83.6(7)
P2 Pd1 C1 C2 142.2(9)
I1 Pd1 C1 C2 85.7(7)
C6 C1 C2 C3 -1.5(12)
Pd1 C1 C2 C3 -170.9(6)
C1 C2 C3 C4 -2.1(12)
C2 C3 C4 C5 5.6(12)
C2 C3 C4 C26 176.4(8)
C26 C4 C5 C6 -176.3(8)
C3 C4 C5 C6 -6.0(13)
C2 C1 C6 C5 1.3(12)
Pd1 C1 C6 C5 171.9(6)
C4 C5 C6 C1 2.8(13)
C1 Pd1 P1 C7 -164.6(4)
P2 Pd1 P1 C7 7.2(3)
I1 Pd1 P1 C7 148.8(4)
C1 Pd1 P1 C14 78.4(4)
P2 Pd1 P1 C14 -109.8(3)
I1 Pd1 P1 C14 31.8(5)
C1 Pd1 P1 C10 -51.5(4)
P2 Pd1 P1 C10 120.2(4)
I1 Pd1 P1 C10 -98.2(4)
C14 P1 C7 C8 78.3(6)
C10 P1 C7 C8 -168.0(6)
Pd1 P1 C7 C8 -43.8(6)
P1 C7 C8 C9 85.9(7)
C7 C8 C9 P2 -79.8(7)
C8 C9 P2 C18 -89.6(7)
C8 C9 P2 C22 153.7(7)
C8 C9 P2 Pd1 36.5(7)
C1 Pd1 P2 C9 130.2(11)
P1 Pd1 P2 C9 -3.3(3)
I1 Pd1 P2 C9 -174.3(3)
C1 Pd1 P2 C18 -112.9(12)
P1 Pd1 P2 C18 113.6(3)
I1 Pd1 P2 C18 -57.4(3)
C1 Pd1 P2 C22 20.0(12)
P1 Pd1 P2 C22 -113.5(3)
I1 Pd1 P2 C22 75.4(3)
C7 P1 C10 C12 -165.9(7)
C14 P1 C10 C12 -58.6(7)
Pd1 P1 C10 C12 71.8(7)
C7 P1 C10 C13 73.4(6)
C14 P1 C10 C13 -179.4(6)
Pd1 P1 C10 C13 -48.9(7)
C7 P1 C10 C11 -42.2(7)
C14 P1 C10 C11 65.1(7)
Pd1 P1 C10 C11 -164.5(5)
C7 P1 C14 C15 19.9(8)
C10 P1 C14 C15 -83.6(7)
Pd1 P1 C14 C15 143.5(6)
C7 P1 C14 C16 143.6(6)
C10 P1 C14 C16 40.1(7)
Pd1 P1 C14 C16 -92.8(6)
C7 P1 C14 C17 -98.9(6)
C10 P1 C14 C17 157.6(6)
Pd1 P1 C14 C17 24.6(6)
C9 P2 C18 C21 -30.4(8)
C22 P2 C18 C21 74.8(8)
Pd1 P2 C18 C21 -153.8(6)
C9 P2 C18 C20 -146.8(6)
C22 P2 C18 C20 -41.6(7)
Pd1 P2 C18 C20 89.8(6)
C9 P2 C18 C19 99.2(6)
C22 P2 C18 C19 -155.6(6)
Pd1 P2 C18 C19 -24.2(7)
C9 P2 C22 C23 -70.4(7)
C18 P2 C22 C23 -176.8(6)
Pd1 P2 C22 C23 48.7(7)
C9 P2 C22 C24 169.1(7)
C18 P2 C22 C24 62.8(8)
Pd1 P2 C22 C24 -71.7(7)
C9 P2 C22 C25 50.8(7)
C18 P2 C22 C25 -55.6(8)
Pd1 P2 C22 C25 169.9(6)
C30 O1 C27 C28 -3.9(11)
O1 C27 C28 C29 -17.4(10)
C27 C28 C29 C30 32.9(10)
C28 C29 C30 O1 -37.1(11)
C27 O1 C30 C29 27.0(12)
P3 Pd2 C31 C32 83.4(7)
P4 Pd2 C31 C32 -139.0(9)
I2 Pd2 C31 C32 -86.3(7)
P3 Pd2 C31 C36 -105.9(6)
P4 Pd2 C31 C36 31.7(16)
I2 Pd2 C31 C36 84.4(6)
C36 C31 C32 C33 1.7(11)
Pd2 C31 C32 C33 172.4(6)
C31 C32 C33 C34 -6.0(13)
C32 C33 C34 C35 8.0(14)
C32 C33 C34 C56 175.6(8)
C33 C34 C35 C36 -5.8(13)
C56 C34 C35 C36 -173.7(8)
C34 C35 C36 C31 1.6(12)
C32 C31 C36 C35 0.3(11)
Pd2 C31 C36 C35 -171.4(6)
C31 Pd2 P3 C37 169.4(4)
P4 Pd2 P3 C37 -2.9(3)
I2 Pd2 P3 C37 -145.6(4)
C31 Pd2 P3 C40 53.4(5)
P4 Pd2 P3 C40 -118.9(4)
I2 Pd2 P3 C40 98.4(5)
C31 Pd2 P3 C44 -78.4(4)
P4 Pd2 P3 C44 109.3(3)
I2 Pd2 P3 C44 -33.3(5)
C40 P3 C37 C38 164.9(7)
C44 P3 C37 C38 -79.3(7)
Pd2 P3 C37 C38 38.7(7)
P3 C37 C38 C39 -83.2(8)
C37 C38 C39 P4 77.2(8)
C38 C39 P4 C52 -151.6(6)
C38 C39 P4 C48 94.3(6)
C38 C39 P4 Pd2 -33.6(7)
C31 Pd2 P4 C39 -134.8(12)
P3 Pd2 P4 C39 2.2(3)
I2 Pd2 P4 C39 173.5(3)
C31 Pd2 P4 C52 -22.8(12)
P3 Pd2 P4 C52 114.2(3)
I2 Pd2 P4 C52 -74.5(3)
C31 Pd2 P4 C48 105.3(12)
P3 Pd2 P4 C48 -117.7(3)
I2 Pd2 P4 C48 53.6(3)
C37 P3 C40 C41 43.1(8)
C44 P3 C40 C41 -64.1(8)
Pd2 P3 C40 C41 165.0(6)
C37 P3 C40 C43 -77.0(7)
C44 P3 C40 C43 175.8(6)
Pd2 P3 C40 C43 44.8(8)
C37 P3 C40 C42 165.1(6)
C44 P3 C40 C42 57.9(8)
Pd2 P3 C40 C42 -73.1(7)
C37 P3 C44 C46 -144.7(6)
C40 P3 C44 C46 -38.0(8)
Pd2 P3 C44 C46 96.6(6)
C37 P3 C44 C47 93.6(6)
C40 P3 C44 C47 -159.6(6)
Pd2 P3 C44 C47 -25.1(7)
C37 P3 C44 C45 -24.0(7)
C40 P3 C44 C45 82.8(8)
Pd2 P3 C44 C45 -142.7(6)
C39 P4 C48 C51 16.3(6)
C52 P4 C48 C51 -89.3(6)
Pd2 P4 C48 C51 142.9(5)
C39 P4 C48 C50 146.2(6)
C52 P4 C48 C50 40.7(6)
Pd2 P4 C48 C50 -87.2(5)
C39 P4 C48 C49 -93.5(6)
C52 P4 C48 C49 160.9(5)
Pd2 P4 C48 C49 33.0(6)
C39 P4 C52 C55 -46.0(7)
C48 P4 C52 C55 61.2(7)
Pd2 P4 C52 C55 -167.4(6)
C39 P4 C52 C54 -175.6(7)
C48 P4 C52 C54 -68.5(7)
Pd2 P4 C52 C54 63.0(7)
C39 P4 C52 C53 71.2(7)
C48 P4 C52 C53 178.3(6)
Pd2 P4 C52 C53 -50.3(6)
C60 O2 C57 C58 7.5(14)
O2 C57 C58 C59 -0.5(16)
C57 C58 C59 C60 -5.6(16)
C57 O2 C60 C59 -11.0(15)
C58 C59 C60 O2 10.5(17)
